data_7702801
loop_
_publ_author_name
'Matsukawa, Shoji'
'Kuwata, Shigeki'
'Ishii, Youichi'
'Hidai, Masanobu'

_publ_section_title
;
 Coordination behaviour of (diaryl disulfide)-bridged dinuclear
 thiairidaindan cores: ligand substitution by isocyanides, CO, hydrazines
 and hydroxylamine, and related reactions
;
_journal_issue 13
_journal_name_full 'Journal of the Chemical Society, Dalton Transactions'
_journal_page_first 2737
_journal_paper_doi 10.1039/b201591a
_journal_year 2002
_chemical_formula_sum 'C57.5 H50 Cl2 Ir2 O2 P2 S2'
_chemical_formula_weight 1354.44
_space_group_IT_number 13
_space_group_name_Hall '-P 2yac'
_space_group_name_H-M_alt 'P 1 2/n 1'
_symmetry_cell_setting monoclinic
_symmetry_Int_Tables_number 13
_symmetry_space_group_name_H-M 'P 1 2/n 1'
_audit_creation_date 'Mon Jan 14 23:14:19 2002'
_audit_creation_method 'by teXsan'
_cell_angle_alpha 90
_cell_angle_beta 109.76(1)
_cell_angle_gamma 90
_cell_formula_units_Z 4
_cell_length_a 23.234(3)
_cell_length_b 10.403(2)
_cell_length_c 23.726(3)
_cell_measurement_reflns_used 25
_cell_measurement_temperature 296.2
_cell_measurement_theta_max 20.0
_cell_measurement_theta_min 19.7
_cell_volume 5397.0(15)
_computing_cell_refinement 'MSC/AFC Diffractometer Control'
_computing_data_collection 'MSC/AFC Diffractometer Control'
_computing_data_reduction 'teXsan Ver. 1.11'
_computing_publication_material 'teXsan Ver. 1.11'
_computing_structure_refinement 'teXsan Ver. 1.10'
_computing_structure_solution 'DIRDIF94 (PATTY)'
_diffrn_measured_fraction_theta_full 0.9988
_diffrn_measured_fraction_theta_max 0.9988
_diffrn_measurement_device_type 'Rigaku AFC7R'
_diffrn_measurement_method \w-2\q
_diffrn_radiation_type 'Mo K\a'
_diffrn_radiation_wavelength 0.7107
_diffrn_reflns_av_R_equivalents 0.038
_diffrn_reflns_limit_h_max 30
_diffrn_reflns_limit_h_min 0
_diffrn_reflns_limit_k_max 13
_diffrn_reflns_limit_k_min 0
_diffrn_reflns_limit_l_max 28
_diffrn_reflns_limit_l_min -30
_diffrn_reflns_number 13386
_diffrn_reflns_theta_full 27.49
_diffrn_reflns_theta_max 27.49
_diffrn_standards_decay_% 0.03
_diffrn_standards_interval_count 150
_diffrn_standards_number 3
_exptl_absorpt_coefficient_mu 5.217
_exptl_absorpt_correction_T_max 0.989
_exptl_absorpt_correction_T_min 0.688
_exptl_absorpt_correction_type psi-scan
_exptl_absorpt_process_details '(North, Phillips & Mathews, 1968)'
_exptl_crystal_colour yellow
_exptl_crystal_density_diffrn 1.667
_exptl_crystal_density_method 'not measured'
_exptl_crystal_description prismatic
_exptl_crystal_size_max 0.800
_exptl_crystal_size_mid 0.200
_exptl_crystal_size_min 0.200
_refine_diff_density_max 1.50
_refine_diff_density_min -1.18
_refine_ls_extinction_coef 0.00013(5)
_refine_ls_extinction_method 'Zachariasen(1967) type 2 Gaussian isotropic'
_refine_ls_goodness_of_fit_ref 1.515
_refine_ls_hydrogen_treatment noref
_refine_ls_number_parameters 578
_refine_ls_number_reflns 7225
_refine_ls_R_factor_gt 0.0407
_refine_ls_shift/su_max 0.0019
_refine_ls_structure_factor_coef F
_refine_ls_weighting_details 'w = 1/[\s^2^(Fo) + 0.00013|Fo|^2^]'
_refine_ls_weighting_scheme calc
_refine_ls_wR_factor_ref 0.0459
_reflns_number_gt 7225
_reflns_number_total 12390
_cod_data_source_file b201591a.txt
_cod_data_source_block '[Ir(SAr)Cl(PPh3)(CO)]2(4a)'
_cod_original_cell_volume 5396(1)
_cod_original_formula_sum 'C57.50 H50 Cl2 Ir2 O2 P2 S2 '
_cod_database_code 7702801
_reflns_threshold_criterion F^2^>3.0\s(F^2^)

loop_
_symmetry_equiv_pos_as_xyz
x,y,z
1/2+x,-y,1/2+z
-x,-y,-z
1/2-x,y,1/2-z

loop_
_atom_site_label
_atom_site_type_symbol
_atom_site_fract_x
_atom_site_fract_y
_atom_site_fract_z
_atom_site_U_iso_or_equiv
_atom_site_adp_type
_atom_site_occupancy
_atom_site_calc_flag
_atom_site_refinement_flags
Ir(1) Ir 0.22893(2) 0.19966(4) 0.42536(2) 0.02858(10) Uani 1.00 d .
Ir(2) Ir 0.08521(2) 0.30672(4) 0.32210(2) 0.0304(1) Uani 1.00 d .
Cl(1) Cl 0.2505(1) 0.0424(2) 0.5034(1) 0.0440(7) Uani 1.00 d .
Cl(2) Cl 0.0522(1) 0.5066(2) 0.2709(1) 0.0486(8) Uani 1.00 d .
S(1) S 0.1936(1) 0.3738(2) 0.3603(1) 0.0333(7) Uani 1.00 d .
S(2) S 0.1206(1) 0.1399(2) 0.3907(1) 0.0324(6) Uani 1.00 d .
P(1) P 0.3339(1) 0.2405(2) 0.4565(1) 0.0320(7) Uani 1.00 d .
P(2) P -0.0141(1) 0.2266(2) 0.2837(1) 0.0355(7) Uani 1.00 d .
O(1) O 0.2316(4) 0.0260(9) 0.3224(4) 0.076(3) Uani 1.00 d .
O(2) O 0.1239(4) 0.1712(8) 0.2260(3) 0.063(3) Uani 1.00 d .
C(1) C 0.2055(4) 0.5029(9) 0.4133(5) 0.039(3) Uani 1.00 d .
C(2) C 0.2163(4) 0.4679(9) 0.4722(5) 0.037(3) Uani 1.00 d .
C(3) C 0.2247(5) 0.565(1) 0.5145(5) 0.054(4) Uani 1.00 d .
C(4) C 0.2219(6) 0.694(1) 0.4955(6) 0.071(4) Uani 1.00 d .
C(5) C 0.2127(6) 0.724(1) 0.4370(7) 0.065(4) Uani 1.00 d .
C(6) C 0.2050(5) 0.6296(10) 0.3929(5) 0.047(3) Uani 1.00 d .
C(7) C 0.2175(4) 0.3283(9) 0.4893(4) 0.037(3) Uani 1.00 d .
C(8) C 0.1990(6) 0.665(1) 0.3314(6) 0.069(4) Uani 1.00 d .
C(9) C 0.0873(4) 0.183(1) 0.4454(4) 0.040(3) Uani 1.00 d .
C(10) C 0.0664(4) 0.309(1) 0.4425(4) 0.039(3) Uani 1.00 d .
C(11) C 0.0443(6) 0.346(1) 0.4880(5) 0.060(4) Uani 1.00 d .
C(12) C 0.0406(7) 0.263(2) 0.5315(6) 0.080(5) Uani 1.00 d .
C(13) C 0.0575(6) 0.136(1) 0.5293(6) 0.067(4) Uani 1.00 d .
C(14) C 0.0820(5) 0.092(1) 0.4865(5) 0.051(3) Uani 1.00 d .
C(15) C 0.0669(4) 0.3973(10) 0.3930(5) 0.040(3) Uani 1.00 d .
C(16) C 0.0996(6) -0.046(1) 0.4855(6) 0.067(4) Uani 1.00 d .
C(17) C 0.2329(4) 0.0872(10) 0.3620(5) 0.039(3) Uani 1.00 d .
C(18) C 0.1077(4) 0.2226(10) 0.2599(4) 0.039(3) Uani 1.00 d .
C(19) C 0.3692(4) 0.2667(9) 0.5367(5) 0.038(3) Uani 1.00 d .
C(20) C 0.3982(5) 0.169(1) 0.5746(5) 0.053(3) Uani 1.00 d .
C(21) C 0.4210(6) 0.192(1) 0.6360(6) 0.072(4) Uani 1.00 d .
C(22) C 0.4160(7) 0.310(1) 0.6585(6) 0.077(5) Uani 1.00 d .
C(23) C 0.3859(6) 0.407(1) 0.6216(5) 0.063(4) Uani 1.00 d .
C(24) C 0.3630(5) 0.3889(10) 0.5609(5) 0.045(3) Uani 1.00 d .
C(25) C 0.3770(4) 0.1061(9) 0.4403(4) 0.036(3) Uani 1.00 d .
C(26) C 0.4300(5) 0.129(1) 0.4285(6) 0.057(4) Uani 1.00 d .
C(27) C 0.4625(6) 0.031(1) 0.4137(7) 0.075(5) Uani 1.00 d .
C(28) C 0.4420(6) -0.094(1) 0.4120(6) 0.066(4) Uani 1.00 d .
C(29) C 0.3896(5) -0.119(1) 0.4251(6) 0.062(4) Uani 1.00 d .
C(30) C 0.3587(5) -0.020(1) 0.4392(5) 0.047(3) Uani 1.00 d .
C(31) C 0.3590(4) 0.3728(9) 0.4200(5) 0.036(3) Uani 1.00 d .
C(32) C 0.3348(5) 0.383(1) 0.3582(5) 0.047(3) Uani 1.00 d .
C(33) C 0.3576(6) 0.471(1) 0.3275(5) 0.060(4) Uani 1.00 d .
C(34) C 0.4035(6) 0.554(1) 0.3583(7) 0.068(5) Uani 1.00 d .
C(35) C 0.4276(6) 0.546(1) 0.4194(7) 0.064(4) Uani 1.00 d .
C(36) C 0.4057(5) 0.457(1) 0.4505(5) 0.050(3) Uani 1.00 d .
C(37) C -0.0214(4) 0.0560(9) 0.2974(4) 0.038(3) Uani 1.00 d .
C(38) C 0.0230(5) -0.028(1) 0.2914(5) 0.050(3) Uani 1.00 d .
C(39) C 0.0183(6) -0.161(1) 0.2996(5) 0.058(4) Uani 1.00 d .
C(40) C -0.0290(7) -0.209(1) 0.3131(6) 0.068(4) Uani 1.00 d .
C(41) C -0.0734(6) -0.131(1) 0.3184(6) 0.064(4) Uani 1.00 d .
C(42) C -0.0701(5) 0.002(1) 0.3098(5) 0.057(4) Uani 1.00 d .
C(43) C -0.0691(4) 0.312(1) 0.3098(5) 0.048(3) Uani 1.00 d .
C(44) C -0.0746(5) 0.284(1) 0.3646(6) 0.062(4) Uani 1.00 d .
C(45) C -0.1134(6) 0.361(2) 0.3863(7) 0.083(5) Uani 1.00 d .
C(46) C -0.1445(7) 0.462(2) 0.3523(8) 0.095(6) Uani 1.00 d .
C(47) C -0.1404(7) 0.488(1) 0.2971(8) 0.093(6) Uani 1.00 d .
C(48) C -0.1006(6) 0.417(1) 0.2762(6) 0.067(4) Uani 1.00 d .
C(49) C -0.0486(4) 0.2336(10) 0.2020(4) 0.039(3) Uani 1.00 d .
C(50) C -0.0248(4) 0.297(1) 0.1650(5) 0.048(3) Uani 1.00 d .
C(51) C -0.0548(5) 0.297(1) 0.1037(5) 0.059(4) Uani 1.00 d .
C(52) C -0.1081(6) 0.237(1) 0.0787(5) 0.066(4) Uani 1.00 d .
C(53) C -0.1324(6) 0.170(1) 0.1150(7) 0.079(5) Uani 1.00 d .
C(54) C -0.1047(5) 0.168(1) 0.1763(5) 0.066(4) Uani 1.00 d .
C(55) C -0.2537 -0.0453 0.2053 0.2533 Uiso 0.50 d P
C(56) C -0.2568 -0.1686 0.2271 0.2533 Uiso 0.50 d P
C(57) C -0.2375 -0.1903 0.2888 0.2533 Uiso 0.50 d P
C(58) C -0.2151 -0.0888 0.3285 0.2533 Uiso 0.50 d P
C(59) C -0.2119 0.0346 0.3067 0.2533 Uiso 0.50 d P
C(60) C -0.2312 0.0563 0.2450 0.2533 Uiso 0.50 d P
C(61) C -0.2750 -0.0213 0.1373 0.2533 Uiso 0.50 d P
H(1) H 0.2322 0.5444 0.5554 0.0651 Uiso 1.00 calc .
H(2) H 0.2264 0.7614 0.5238 0.0853 Uiso 1.00 calc .
H(3) H 0.2116 0.8115 0.4258 0.0779 Uiso 1.00 calc .
H(4) H 0.1800 0.3085 0.4952 0.0440 Uiso 1.00 calc .
H(5) H 0.2504 0.3160 0.5258 0.0440 Uiso 1.00 calc .
H(6) H 0.2342 0.7120 0.3316 0.0833 Uiso 1.00 calc .
H(7) H 0.1954 0.5895 0.3080 0.0833 Uiso 1.00 calc .
H(8) H 0.1636 0.7169 0.3147 0.0833 Uiso 1.00 calc .
H(9) H 0.0313 0.4325 0.4889 0.0719 Uiso 1.00 calc .
H(10) H 0.0266 0.2914 0.5625 0.0958 Uiso 1.00 calc .
H(11) H 0.0524 0.0773 0.5578 0.0799 Uiso 1.00 calc .
H(12) H 0.0973 0.4609 0.4093 0.0476 Uiso 1.00 calc .
H(13) H 0.0279 0.4373 0.3776 0.0476 Uiso 1.00 calc .
H(14) H 0.0648 -0.0988 0.4797 0.0805 Uiso 1.00 calc .
H(15) H 0.1152 -0.0593 0.4537 0.0805 Uiso 1.00 calc .
H(16) H 0.1302 -0.0671 0.5225 0.0805 Uiso 1.00 calc .
H(17) H 0.4028 0.0874 0.5590 0.0633 Uiso 1.00 calc .
H(18) H 0.4401 0.1237 0.6624 0.0859 Uiso 1.00 calc .
H(19) H 0.4335 0.3243 0.7004 0.0922 Uiso 1.00 calc .
H(20) H 0.3809 0.4880 0.6382 0.0756 Uiso 1.00 calc .
H(21) H 0.3431 0.4573 0.5351 0.0536 Uiso 1.00 calc .
H(22) H 0.4448 0.2150 0.4306 0.0679 Uiso 1.00 calc .
H(23) H 0.4985 0.0498 0.4047 0.0897 Uiso 1.00 calc .
H(24) H 0.4639 -0.1622 0.4020 0.0796 Uiso 1.00 calc .
H(25) H 0.3752 -0.2050 0.4242 0.0746 Uiso 1.00 calc .
H(26) H 0.3230 -0.0382 0.4487 0.0565 Uiso 1.00 calc .
H(27) H 0.3020 0.3285 0.3365 0.0563 Uiso 1.00 calc .
H(28) H 0.3416 0.4737 0.2850 0.0720 Uiso 1.00 calc .
H(29) H 0.4184 0.6158 0.3374 0.0810 Uiso 1.00 calc .
H(30) H 0.4598 0.6020 0.4407 0.0765 Uiso 1.00 calc .
H(31) H 0.4225 0.4536 0.4930 0.0603 Uiso 1.00 calc .
H(32) H 0.0566 0.0053 0.2817 0.0606 Uiso 1.00 calc .
H(33) H 0.0489 -0.2167 0.2955 0.0691 Uiso 1.00 calc .
H(34) H -0.0312 -0.2986 0.3191 0.0821 Uiso 1.00 calc .
H(35) H -0.1068 -0.1659 0.3279 0.0767 Uiso 1.00 calc .
H(36) H -0.1021 0.0555 0.3126 0.0685 Uiso 1.00 calc .
H(37) H -0.0527 0.2140 0.3878 0.0744 Uiso 1.00 calc .
H(38) H -0.1177 0.3429 0.4239 0.0991 Uiso 1.00 calc .
H(39) H -0.1694 0.5153 0.3672 0.1138 Uiso 1.00 calc .
H(40) H -0.1645 0.5547 0.2731 0.1118 Uiso 1.00 calc .
H(41) H -0.0950 0.4391 0.2395 0.0806 Uiso 1.00 calc .
H(42) H 0.0128 0.3417 0.1813 0.0576 Uiso 1.00 calc .
H(43) H -0.0370 0.3419 0.0787 0.0707 Uiso 1.00 calc .
H(44) H -0.1287 0.2405 0.0367 0.0786 Uiso 1.00 calc .
H(45) H -0.1695 0.1245 0.0974 0.0953 Uiso 1.00 calc .
H(46) H -0.1230 0.1229 0.2008 0.0789 Uiso 1.00 calc .

loop_
_atom_site_aniso_label
_atom_site_aniso_U_11
_atom_site_aniso_U_22
_atom_site_aniso_U_33
_atom_site_aniso_U_12
_atom_site_aniso_U_13
_atom_site_aniso_U_23
Ir(1) 0.0269(2) 0.0244(2) 0.0322(2) 0.0010(2) 0.0070(2) -0.0019(2)
Ir(2) 0.0297(2) 0.0281(2) 0.0313(2) 0.0026(2) 0.0073(2) -0.0002(2)
Cl(1) 0.044(1) 0.036(1) 0.048(2) 0.000(1) 0.011(1) 0.008(1)
Cl(2) 0.057(2) 0.036(1) 0.051(2) 0.010(1) 0.016(1) 0.008(1)
S(1) 0.032(1) 0.026(1) 0.040(1) 0.0002(10) 0.010(1) 0.000(1)
S(2) 0.030(1) 0.029(1) 0.036(1) 0.0011(10) 0.008(1) 0.001(1)
P(1) 0.029(1) 0.027(1) 0.038(1) 0.001(1) 0.009(1) -0.002(1)
P(2) 0.029(1) 0.035(1) 0.039(2) 0.002(1) 0.006(1) 0.000(1)
O(1) 0.076(6) 0.083(7) 0.059(6) 0.016(5) 0.010(5) -0.025(5)
O(2) 0.070(6) 0.075(6) 0.049(5) 0.012(5) 0.026(4) -0.005(5)
C(1) 0.031(5) 0.033(5) 0.049(7) 0.002(4) 0.007(5) -0.008(5)
C(2) 0.030(5) 0.034(5) 0.044(6) -0.002(4) 0.008(5) -0.012(5)
C(3) 0.058(7) 0.045(7) 0.057(8) 0.004(6) 0.016(6) -0.012(6)
C(4) 0.076(9) 0.041(7) 0.081(10) 0.000(7) 0.007(8) -0.031(8)
C(5) 0.066(8) 0.029(6) 0.09(1) -0.008(6) 0.007(8) -0.006(6)
C(6) 0.049(7) 0.032(6) 0.052(7) -0.007(5) 0.004(6) -0.002(5)
C(7) 0.038(5) 0.033(6) 0.041(6) -0.004(4) 0.016(5) -0.008(5)
C(8) 0.078(9) 0.037(7) 0.08(1) -0.003(6) 0.014(8) 0.012(7)
C(9) 0.036(5) 0.051(7) 0.031(5) -0.004(5) 0.007(4) 0.000(5)
C(10) 0.037(5) 0.050(6) 0.032(5) -0.001(5) 0.013(4) -0.009(5)
C(11) 0.064(8) 0.070(9) 0.049(7) 0.017(7) 0.023(6) -0.003(7)
C(12) 0.10(1) 0.10(1) 0.059(9) 0.010(10) 0.052(9) 0.002(9)
C(13) 0.069(9) 0.09(1) 0.053(8) 0.000(8) 0.032(7) 0.019(8)
C(14) 0.047(6) 0.052(7) 0.055(7) -0.005(6) 0.019(6) 0.012(6)
C(15) 0.037(5) 0.038(6) 0.046(6) 0.002(5) 0.016(5) 0.002(5)
C(16) 0.061(8) 0.064(8) 0.09(1) 0.004(7) 0.040(7) 0.034(8)
C(17) 0.037(6) 0.036(6) 0.040(6) 0.002(5) 0.009(5) -0.005(5)
C(18) 0.039(6) 0.044(6) 0.032(6) -0.001(5) 0.008(5) 0.008(5)
C(19) 0.033(5) 0.039(6) 0.037(6) -0.009(4) 0.005(5) 0.001(5)
C(20) 0.035(6) 0.051(7) 0.060(8) -0.003(5) 0.000(5) 0.004(6)
C(21) 0.068(8) 0.068(9) 0.053(8) -0.002(8) -0.012(6) 0.026(8)
C(22) 0.10(1) 0.070(9) 0.044(7) -0.007(9) 0.000(7) -0.014(8)
C(23) 0.081(9) 0.050(7) 0.049(8) -0.011(7) 0.010(7) -0.010(6)
C(24) 0.049(6) 0.036(6) 0.041(6) -0.001(5) 0.006(5) 0.000(5)
C(25) 0.027(5) 0.033(5) 0.049(6) 0.003(4) 0.013(5) 0.000(5)
C(26) 0.049(7) 0.039(6) 0.087(10) 0.001(5) 0.030(7) -0.004(6)
C(27) 0.068(9) 0.058(8) 0.12(1) 0.009(7) 0.065(9) 0.008(9)
C(28) 0.064(8) 0.040(7) 0.11(1) 0.017(6) 0.050(8) -0.006(8)
C(29) 0.055(7) 0.039(7) 0.10(1) 0.009(6) 0.039(8) -0.006(7)
C(30) 0.035(6) 0.039(6) 0.068(8) 0.001(5) 0.020(6) 0.005(6)
C(31) 0.029(5) 0.028(5) 0.049(6) 0.003(4) 0.010(5) 0.003(5)
C(32) 0.042(6) 0.045(7) 0.060(8) 0.011(5) 0.025(6) 0.004(6)
C(33) 0.084(9) 0.054(8) 0.056(8) 0.004(7) 0.042(7) 0.011(6)
C(34) 0.087(10) 0.040(7) 0.10(1) -0.010(7) 0.065(9) 0.001(7)
C(35) 0.078(9) 0.042(7) 0.08(1) -0.013(6) 0.044(8) -0.003(7)
C(36) 0.053(7) 0.038(6) 0.059(8) -0.009(5) 0.018(6) -0.006(6)
C(37) 0.034(5) 0.037(6) 0.037(6) -0.006(4) 0.003(4) 0.005(5)
C(38) 0.048(7) 0.043(6) 0.052(7) -0.008(5) 0.007(6) -0.017(6)
C(39) 0.059(8) 0.033(6) 0.063(8) 0.006(5) -0.001(6) -0.007(6)
C(40) 0.09(1) 0.052(8) 0.053(8) -0.030(8) 0.009(7) -0.004(7)
C(41) 0.067(9) 0.050(8) 0.069(9) -0.017(7) 0.017(7) 0.006(7)
C(42) 0.051(7) 0.061(8) 0.060(8) -0.009(6) 0.019(6) 0.000(7)
C(43) 0.033(5) 0.051(7) 0.062(8) 0.004(5) 0.018(5) 0.005(7)
C(44) 0.041(6) 0.076(9) 0.068(9) -0.004(6) 0.017(6) -0.004(8)
C(45) 0.068(9) 0.11(1) 0.08(1) 0.015(9) 0.046(8) -0.015(10)
C(46) 0.08(1) 0.10(1) 0.12(2) 0.035(9) 0.05(1) 0.00(1)
C(47) 0.09(1) 0.08(1) 0.12(1) 0.041(9) 0.05(1) 0.02(1)
C(48) 0.062(8) 0.063(8) 0.09(1) 0.018(7) 0.039(8) 0.021(8)
C(49) 0.037(6) 0.042(6) 0.034(6) 0.006(5) 0.005(5) -0.001(5)
C(50) 0.033(5) 0.067(8) 0.042(6) 0.013(6) 0.009(5) 0.003(6)
C(51) 0.061(7) 0.070(8) 0.045(7) 0.022(7) 0.016(6) 0.003(7)
C(52) 0.067(9) 0.073(9) 0.038(7) 0.015(7) -0.008(6) -0.004(7)
C(53) 0.060(8) 0.065(9) 0.08(1) -0.017(7) -0.026(7) -0.011(8)
C(54) 0.048(7) 0.067(9) 0.057(8) -0.015(6) -0.014(6) 0.004(7)

loop_
_atom_type_symbol
_atom_type_description
_atom_type_scat_dispersion_real
_atom_type_scat_dispersion_imag
_atom_type_scat_source
C C 0.003 0.002
;International Tables for Crystallography
(1992, Vol. C, Tables 4.2.6.8 and 6.1.1.1)
;
H H 0.000 0.000
;International Tables for Crystallography
(1992, Vol. C, Table 6.1.1.2)
;
Cl Cl 0.148 0.159
;International Tables for Crystallography
(1992, Vol. C, Tables 4.2.6.8 and 6.1.1.1)
;
Ir Ir -1.444 7.990
;International Tables for Crystallography
(1992, Vol. C, Tables 4.2.6.8 and 6.1.1.1)
;
O O 0.011 0.006
;International Tables for Crystallography
(1992, Vol. C, Tables 4.2.6.8 and 6.1.1.1)
;
P P 0.102 0.094
;International Tables for Crystallography
(1992, Vol. C, Tables 4.2.6.8 and 6.1.1.1)
;
S S 0.125 0.123
;International Tables for Crystallography
(1992, Vol. C, Tables 4.2.6.8 and 6.1.1.1)
;

loop_
_geom_angle_atom_site_label_1
_geom_angle_atom_site_label_2
_geom_angle_atom_site_label_3
_geom_angle
_geom_angle_site_symmetry_1
_geom_angle_site_symmetry_3
_geom_angle_publ_flag
Cl(1) Ir(1) S(1) 166.94(9) . . yes
Cl(1) Ir(1) S(2) 90.51(8) . . yes
Cl(1) Ir(1) P(1) 87.51(9) . . yes
Cl(1) Ir(1) C(7) 85.5(3) . . yes
Cl(1) Ir(1) C(17) 97.8(3) . . yes
S(1) Ir(1) S(2) 83.32(8) . . yes
S(1) Ir(1) P(1) 99.40(9) . . yes
S(1) Ir(1) C(7) 83.2(3) . . yes
S(1) Ir(1) C(17) 93.1(3) . . yes
S(2) Ir(1) P(1) 175.55(8) . . yes
S(2) Ir(1) C(7) 92.2(3) . . yes
S(2) Ir(1) C(17) 84.2(3) . . yes
P(1) Ir(1) C(7) 91.7(3) . . yes
P(1) Ir(1) C(17) 92.1(3) . . yes
C(7) Ir(1) C(17) 175.1(4) . . yes
Cl(2) Ir(2) S(1) 93.00(9) . . yes
Cl(2) Ir(2) S(2) 167.33(9) . . yes
Cl(2) Ir(2) P(2) 90.42(9) . . yes
Cl(2) Ir(2) C(15) 84.3(3) . . yes
Cl(2) Ir(2) C(18) 97.4(3) . . yes
S(1) Ir(2) S(2) 83.07(8) . . yes
S(1) Ir(2) P(2) 175.01(8) . . yes
S(1) Ir(2) C(15) 92.1(3) . . yes
S(1) Ir(2) C(18) 84.4(3) . . yes
S(2) Ir(2) P(2) 94.34(9) . . yes
S(2) Ir(2) C(15) 83.9(3) . . yes
S(2) Ir(2) C(18) 94.2(3) . . yes
P(2) Ir(2) C(15) 91.8(3) . . yes
P(2) Ir(2) C(18) 91.5(3) . . yes
C(15) Ir(2) C(18) 176.3(4) . . yes
Ir(1) S(1) Ir(2) 96.30(9) . . yes
Ir(1) S(1) C(1) 100.3(4) . . yes
Ir(2) S(1) C(1) 111.4(3) . . yes
Ir(1) S(2) Ir(2) 97.18(9) . . yes
Ir(1) S(2) C(9) 110.0(3) . . yes
Ir(2) S(2) C(9) 100.6(4) . . yes
Ir(1) P(1) C(19) 114.3(3) . . yes
Ir(1) P(1) C(25) 112.4(3) . . yes
Ir(1) P(1) C(31) 117.1(3) . . yes
C(19) P(1) C(25) 104.3(5) . . yes
C(19) P(1) C(31) 106.2(5) . . yes
C(25) P(1) C(31) 101.0(4) . . yes
Ir(2) P(2) C(37) 114.7(3) . . yes
Ir(2) P(2) C(43) 114.1(4) . . yes
Ir(2) P(2) C(49) 114.9(4) . . yes
C(37) P(2) C(43) 107.0(5) . . yes
C(37) P(2) C(49) 101.2(5) . . yes
C(43) P(2) C(49) 103.5(5) . . yes
S(1) C(1) C(2) 116.3(8) . . yes
S(1) C(1) C(6) 118.6(9) . . yes
C(2) C(1) C(6) 125.0(10) . . yes
C(1) C(2) C(3) 118.2(10) . . yes
C(1) C(2) C(7) 120.5(9) . . yes
C(3) C(2) C(7) 121.3(10) . . yes
C(2) C(3) C(4) 118(1) . . yes
C(2) C(3) H(1) 120.6 . . no
C(4) C(3) H(1) 120.6 . . no
C(3) C(4) C(5) 120(1) . . yes
C(3) C(4) H(2) 119.7 . . no
C(5) C(4) H(2) 119.7 . . no
C(4) C(5) C(6) 122(1) . . yes
C(4) C(5) H(3) 118.7 . . no
C(6) C(5) H(3) 118.7 . . no
C(1) C(6) C(5) 114(1) . . yes
C(1) C(6) C(8) 124(1) . . yes
C(5) C(6) C(8) 120(1) . . yes
Ir(1) C(7) C(2) 114.4(7) . . yes
Ir(1) C(7) H(4) 108.2 . . no
Ir(1) C(7) H(5) 108.2 . . no
C(2) C(7) H(4) 108.2 . . no
C(2) C(7) H(5) 108.2 . . no
H(4) C(7) H(5) 109.5 . . no
C(6) C(8) H(6) 109.5 . . no
C(6) C(8) H(7) 109.5 . . no
C(6) C(8) H(8) 109.5 . . no
H(6) C(8) H(7) 109.5 . . no
H(6) C(8) H(8) 109.5 . . no
H(7) C(8) H(8) 109.5 . . no
S(2) C(9) C(10) 115.7(8) . . yes
S(2) C(9) C(14) 120.1(9) . . yes
C(10) C(9) C(14) 124(1) . . yes
C(9) C(10) C(11) 116(1) . . yes
C(9) C(10) C(15) 121.5(9) . . yes
C(11) C(10) C(15) 122(1) . . yes
C(10) C(11) C(12) 122(1) . . yes
C(10) C(11) H(9) 118.8 . . no
C(12) C(11) H(9) 118.8 . . no
C(11) C(12) C(13) 118(1) . . yes
C(11) C(12) H(10) 120.5 . . no
C(13) C(12) H(10) 120.5 . . no
C(12) C(13) C(14) 122(1) . . yes
C(12) C(13) H(11) 118.9 . . no
C(14) C(13) H(11) 118.8 . . no
C(9) C(14) C(13) 115(1) . . yes
C(9) C(14) C(16) 123(1) . . yes
C(13) C(14) C(16) 120(1) . . yes
Ir(2) C(15) C(10) 114.3(7) . . yes
Ir(2) C(15) H(12) 108.3 . . no
Ir(2) C(15) H(13) 108.3 . . no
C(10) C(15) H(12) 108.3 . . no
C(10) C(15) H(13) 108.3 . . no
H(12) C(15) H(13) 109.5 . . no
C(14) C(16) H(14) 109.5 . . no
C(14) C(16) H(15) 109.5 . . no
C(14) C(16) H(16) 109.5 . . no
H(14) C(16) H(15) 109.5 . . no
H(14) C(16) H(16) 109.5 . . no
H(15) C(16) H(16) 109.5 . . no
Ir(1) C(17) O(1) 175.1(9) . . yes
Ir(2) C(18) O(2) 175.9(9) . . yes
P(1) C(19) C(20) 121.5(8) . . yes
P(1) C(19) C(24) 119.0(8) . . yes
C(20) C(19) C(24) 119.4(10) . . yes
C(19) C(20) C(21) 119(1) . . yes
C(19) C(20) H(17) 120.2 . . no
C(21) C(20) H(17) 120.2 . . no
C(20) C(21) C(22) 120(1) . . yes
C(20) C(21) H(18) 119.7 . . no
C(22) C(21) H(18) 119.7 . . no
C(21) C(22) C(23) 120(1) . . yes
C(21) C(22) H(19) 119.6 . . no
C(23) C(22) H(19) 119.6 . . no
C(22) C(23) C(24) 120(1) . . yes
C(22) C(23) H(20) 120.0 . . no
C(24) C(23) H(20) 120.0 . . no
C(19) C(24) C(23) 119(1) . . yes
C(19) C(24) H(21) 120.2 . . no
C(23) C(24) H(21) 120.2 . . no
P(1) C(25) C(26) 120.0(8) . . yes
P(1) C(25) C(30) 122.8(8) . . yes
C(26) C(25) C(30) 117.2(9) . . yes
C(25) C(26) C(27) 121(1) . . yes
C(25) C(26) H(22) 119.1 . . no
C(27) C(26) H(22) 119.1 . . no
C(26) C(27) C(28) 119(1) . . yes
C(26) C(27) H(23) 120.4 . . no
C(28) C(27) H(23) 120.4 . . no
C(27) C(28) C(29) 119(1) . . yes
C(27) C(28) H(24) 120.1 . . no
C(29) C(28) H(24) 120.1 . . no
C(28) C(29) C(30) 119(1) . . yes
C(28) C(29) H(25) 120.4 . . no
C(30) C(29) H(25) 120.4 . . no
C(25) C(30) C(29) 122.8(10) . . yes
C(25) C(30) H(26) 118.6 . . no
C(29) C(30) H(26) 118.6 . . no
P(1) C(31) C(32) 118.7(8) . . yes
P(1) C(31) C(36) 123.1(8) . . yes
C(32) C(31) C(36) 117(1) . . yes
C(31) C(32) C(33) 121(1) . . yes
C(31) C(32) H(27) 119.4 . . no
C(33) C(32) H(27) 119.4 . . no
C(32) C(33) C(34) 120(1) . . yes
C(32) C(33) H(28) 120.0 . . no
C(34) C(33) H(28) 120.0 . . no
C(33) C(34) C(35) 119(1) . . yes
C(33) C(34) H(29) 120.2 . . no
C(35) C(34) H(29) 120.2 . . no
C(34) C(35) C(36) 120(1) . . yes
C(34) C(35) H(30) 119.6 . . no
C(36) C(35) H(30) 119.6 . . no
C(31) C(36) C(35) 120(1) . . yes
C(31) C(36) H(31) 119.8 . . no
C(35) C(36) H(31) 119.8 . . no
P(2) C(37) C(38) 118.2(8) . . yes
P(2) C(37) C(42) 124.6(9) . . yes
C(38) C(37) C(42) 117.0(10) . . yes
C(37) C(38) C(39) 120(1) . . yes
C(37) C(38) H(32) 119.8 . . no
C(39) C(38) H(32) 119.8 . . no
C(38) C(39) C(40) 120(1) . . yes
C(38) C(39) H(33) 119.7 . . no
C(40) C(39) H(33) 119.7 . . no
C(39) C(40) C(41) 120(1) . . yes
C(39) C(40) H(34) 119.6 . . no
C(41) C(40) H(34) 119.6 . . no
C(40) C(41) C(42) 119(1) . . yes
C(40) C(41) H(35) 120.1 . . no
C(42) C(41) H(35) 120.1 . . no
C(37) C(42) C(41) 121(1) . . yes
C(37) C(42) H(36) 119.3 . . no
C(41) C(42) H(36) 119.3 . . no
P(2) C(43) C(44) 121.1(9) . . yes
P(2) C(43) C(48) 118.3(9) . . yes
C(44) C(43) C(48) 120(1) . . yes
C(43) C(44) C(45) 119(1) . . yes
C(43) C(44) H(37) 120.2 . . no
C(45) C(44) H(37) 120.2 . . no
C(44) C(45) C(46) 119(1) . . yes
C(44) C(45) H(38) 120.3 . . no
C(46) C(45) H(38) 120.3 . . no
C(45) C(46) C(47) 121(1) . . yes
C(45) C(46) H(39) 119.4 . . no
C(47) C(46) H(39) 119.4 . . no
C(46) C(47) C(48) 120(1) . . yes
C(46) C(47) H(40) 119.9 . . no
C(48) C(47) H(40) 119.9 . . no
C(43) C(48) C(47) 119(1) . . yes
C(43) C(48) H(41) 120.3 . . no
C(47) C(48) H(41) 120.3 . . no
P(2) C(49) C(50) 125.2(8) . . yes
P(2) C(49) C(54) 116.5(9) . . yes
C(50) C(49) C(54) 118.3(10) . . yes
C(49) C(50) C(51) 120(1) . . yes
C(49) C(50) H(42) 119.6 . . no
C(51) C(50) H(42) 119.6 . . no
C(50) C(51) C(52) 121(1) . . yes
C(50) C(51) H(43) 119.1 . . no
C(52) C(51) H(43) 119.1 . . no
C(51) C(52) C(53) 118(1) . . yes
C(51) C(52) H(44) 120.7 . . no
C(53) C(52) H(44) 120.7 . . no
C(52) C(53) C(54) 122(1) . . yes
C(52) C(53) H(45) 119.0 . . no
C(54) C(53) H(45) 119.0 . . no
C(49) C(54) C(53) 118(1) . . yes
C(49) C(54) H(46) 120.7 . . no
C(53) C(54) H(46) 120.7 . . no
C(56) C(55) C(57) 15.5673(1) . 4_455 yes
C(56) C(55) C(58) 76.3829(6) . 4_455 yes
C(56) C(55) C(59) 130.798(5) . 4_455 yes
C(56) C(55) C(60) 119.9991(4) . . yes
C(56) C(55) C(60) 105.3210(7) . 4_455 yes
C(56) C(55) C(61) 119.9982(5) . . yes
C(57) C(55) C(58) 62.7345(2) 4_455 4_455 yes
C(57) C(55) C(59) 130.270(6) 4_455 4_455 yes
C(57) C(55) C(60) 135.4804(3) 4_455 . yes
C(57) C(55) C(60) 118.725(1) 4_455 4_455 yes
C(57) C(55) C(61) 104.4931(4) 4_455 . yes
C(58) C(55) C(59) 82.507(6) 4_455 4_455 yes
C(58) C(55) C(60) 153.865(1) 4_455 . yes
C(58) C(55) C(60) 125.268(7) 4_455 4_455 yes
C(58) C(55) C(61) 48.521(1) 4_455 . yes
C(59) C(55) C(60) 71.390(4) 4_455 . yes
C(59) C(55) C(60) 54.536(1) 4_455 4_455 yes
C(59) C(55) C(61) 70.4722(3) 4_455 . yes
C(60) C(55) C(60) 34.946(5) . 4_455 yes
C(60) C(55) C(61) 120.0027(1) . . yes
C(60) C(55) C(61) 123.743(2) 4_455 . yes
C(55) C(56) C(56) 110.9757(5) . 4_455 yes
C(55) C(56) C(57) 120.0007(5) . . yes
C(55) C(56) C(57) 101.5912(5) . 4_455 yes
C(55) C(56) C(58) 39.633(2) . 4_455 yes
C(56) C(56) C(57) 9.4 4_455 . yes
C(56) C(56) C(57) 147.3 4_455 4_455 yes
C(56) C(56) C(58) 144.6950(2) 4_455 4_455 yes
C(57) C(56) C(57) 138.1 . 4_455 yes
C(57) C(56) C(58) 153.7706(3) . 4_455 yes
C(57) C(56) C(58) 66.4574(2) 4_455 4_455 yes
C(55) C(57) C(56) 86.0769(4) 4_455 . yes
C(55) C(57) C(56) 62.8415(4) 4_455 4_455 yes
C(55) C(57) C(57) 95.2075(4) 4_455 4_455 yes
C(55) C(57) C(58) 39.120(2) 4_455 . yes
C(56) C(57) C(56) 23.3 . 4_455 yes
C(56) C(57) C(57) 9.3 . 4_455 yes
C(56) C(57) C(58) 119.9991(1) . . yes
C(56) C(57) C(57) 32.6 4_455 4_455 yes
C(56) C(57) C(58) 97.4900(3) 4_455 . yes
C(57) C(57) C(58) 129.2438(1) 4_455 . yes
C(55) C(58) C(56) 63.984(1) 4_455 4_455 yes
C(55) C(58) C(57) 78.146(2) 4_455 . yes
C(55) C(58) C(59) 52.765(4) 4_455 . yes
C(55) C(58) C(61) 91.484(4) 4_455 4_455 yes
C(56) C(58) C(57) 16.0527(1) 4_455 . yes
C(56) C(58) C(59) 104.0367(6) 4_455 . yes
C(56) C(58) C(61) 145.147(5) 4_455 4_455 yes
C(57) C(58) C(59) 120.0009(4) . . yes
C(57) C(58) C(61) 144.960(4) . 4_455 yes
C(59) C(58) C(61) 75.5266(7) . 4_455 yes
C(55) C(59) C(58) 44.729(2) 4_455 . yes
C(55) C(59) C(60) 84.618(1) 4_455 . yes
C(55) C(59) C(60) 62.952(5) 4_455 4_455 yes
C(55) C(59) C(61) 67.360(2) 4_455 4_455 yes
C(58) C(59) C(60) 120.0000(5) . . yes
C(58) C(59) C(60) 107.671(3) . 4_455 yes
C(58) C(59) C(61) 45.2854(1) . 4_455 yes
C(60) C(59) C(60) 39.505(3) . 4_455 yes
C(60) C(59) C(61) 149.425(4) . 4_455 yes
C(60) C(59) C(61) 112.538(7) 4_455 4_455 yes
C(55) C(60) C(55) 83.149(2) . 4_455 yes
C(55) C(60) C(59) 120.0001(1) . . yes
C(55) C(60) C(59) 45.6578(7) . 4_455 yes
C(55) C(60) C(60) 90.161(4) . 4_455 yes
C(55) C(60) C(59) 40.846(3) 4_455 . yes
C(55) C(60) C(59) 98.255(5) 4_455 4_455 yes
C(55) C(60) C(60) 54.8930(4) 4_455 4_455 yes
C(59) C(60) C(59) 136.232(3) . 4_455 yes
C(59) C(60) C(60) 75.190(4) . 4_455 yes
C(59) C(60) C(60) 65.305(8) 4_455 4_455 yes
C(55) C(61) C(58) 39.995(3) . 4_455 yes
C(55) C(61) C(59) 42.168(3) . 4_455 yes
C(58) C(61) C(59) 59.1881(9) 4_455 4_455 yes

loop_
_geom_bond_atom_site_label_1
_geom_bond_atom_site_label_2
_geom_bond_distance
_geom_bond_site_symmetry_2
_geom_bond_publ_flag
Ir(1) Cl(1) 2.393(3) . yes
Ir(1) S(1) 2.342(2) . yes
Ir(1) S(2) 2.449(2) . yes
Ir(1) P(1) 2.335(3) . yes
Ir(1) C(7) 2.106(9) . yes
Ir(1) C(17) 1.93(1) . yes
Ir(2) Cl(2) 2.399(3) . yes
Ir(2) S(1) 2.471(2) . yes
Ir(2) S(2) 2.331(2) . yes
Ir(2) P(2) 2.329(3) . yes
Ir(2) C(15) 2.09(1) . yes
Ir(2) C(18) 1.93(1) . yes
S(1) C(1) 1.80(1) . yes
S(2) C(9) 1.78(1) . yes
P(1) C(19) 1.82(1) . yes
P(1) C(25) 1.835(10) . yes
P(1) C(31) 1.82(1) . yes
P(2) C(37) 1.823(10) . yes
P(2) C(43) 1.83(1) . yes
P(2) C(49) 1.83(1) . yes
O(1) C(17) 1.13(1) . yes
O(2) C(18) 1.13(1) . yes
C(1) C(2) 1.38(1) . yes
C(1) C(6) 1.40(1) . yes
C(2) C(3) 1.39(1) . yes
C(2) C(7) 1.51(1) . yes
C(3) C(4) 1.41(2) . yes
C(3) H(1) 0.950 . no
C(4) C(5) 1.37(2) . yes
C(4) H(2) 0.950 . no
C(5) C(6) 1.40(2) . yes
C(5) H(3) 0.950 . no
C(6) C(8) 1.47(2) . yes
C(7) H(4) 0.950 . no
C(7) H(5) 0.950 . no
C(8) H(6) 0.950 . no
C(8) H(7) 0.950 . no
C(8) H(8) 0.950 . no
C(9) C(10) 1.39(1) . yes
C(9) C(14) 1.40(1) . yes
C(10) C(11) 1.40(1) . yes
C(10) C(15) 1.50(1) . yes
C(11) C(12) 1.37(2) . yes
C(11) H(9) 0.950 . no
C(12) C(13) 1.38(2) . yes
C(12) H(10) 0.950 . no
C(13) C(14) 1.40(2) . yes
C(13) H(11) 0.950 . no
C(14) C(16) 1.49(2) . yes
C(15) H(12) 0.950 . no
C(15) H(13) 0.950 . no
C(16) H(14) 0.950 . no
C(16) H(15) 0.950 . no
C(16) H(16) 0.950 . no
C(19) C(20) 1.37(1) . yes
C(19) C(24) 1.42(1) . yes
C(20) C(21) 1.39(2) . yes
C(20) H(17) 0.950 . no
C(21) C(22) 1.36(2) . yes
C(21) H(18) 0.950 . no
C(22) C(23) 1.37(2) . yes
C(22) H(19) 0.950 . no
C(23) C(24) 1.37(1) . yes
C(23) H(20) 0.950 . no
C(24) H(21) 0.950 . no
C(25) C(26) 1.37(1) . yes
C(25) C(30) 1.37(1) . yes
C(26) C(27) 1.38(2) . yes
C(26) H(22) 0.950 . no
C(27) C(28) 1.38(2) . yes
C(27) H(23) 0.950 . no
C(28) C(29) 1.38(2) . yes
C(28) H(24) 0.950 . no
C(29) C(30) 1.37(1) . yes
C(29) H(25) 0.950 . no
C(30) H(26) 0.950 . no
C(31) C(32) 1.39(1) . yes
C(31) C(36) 1.39(1) . yes
C(32) C(33) 1.38(1) . yes
C(32) H(27) 0.950 . no
C(33) C(34) 1.37(2) . yes
C(33) H(28) 0.950 . no
C(34) C(35) 1.37(2) . yes
C(34) H(29) 0.950 . no
C(35) C(36) 1.38(2) . yes
C(35) H(30) 0.950 . no
C(36) H(31) 0.950 . no
C(37) C(38) 1.39(1) . yes
C(37) C(42) 1.38(1) . yes
C(38) C(39) 1.40(1) . yes
C(38) H(32) 0.950 . no
C(39) C(40) 1.34(2) . yes
C(39) H(33) 0.950 . no
C(40) C(41) 1.35(2) . yes
C(40) H(34) 0.950 . no
C(41) C(42) 1.40(2) . yes
C(41) H(35) 0.950 . no
C(42) H(36) 0.950 . no
C(43) C(44) 1.38(2) . yes
C(43) C(48) 1.40(1) . yes
C(44) C(45) 1.43(2) . yes
C(44) H(37) 0.950 . no
C(45) C(46) 1.37(2) . yes
C(45) H(38) 0.950 . no
C(46) C(47) 1.37(2) . yes
C(46) H(39) 0.950 . no
C(47) C(48) 1.40(2) . yes
C(47) H(40) 0.950 . no
C(48) H(41) 0.950 . no
C(49) C(50) 1.36(1) . yes
C(49) C(54) 1.42(1) . yes
C(50) C(51) 1.38(1) . yes
C(50) H(42) 0.950 . no
C(51) C(52) 1.33(2) . yes
C(51) H(43) 0.950 . no
C(52) C(53) 1.37(2) . yes
C(52) H(44) 0.950 . no
C(53) C(54) 1.38(2) . yes
C(53) H(45) 0.950 . no
C(54) H(46) 0.950 . no
C(55) C(56) 1.395 . yes
C(55) C(57) 1.536 4_455 yes
C(55) C(58) 0.990 4_455 yes
C(55) C(59) 1.1202(1) 4_455 yes
C(55) C(60) 1.395 . yes
C(55) C(60) 1.705 4_455 yes
C(55) C(61) 1.540 . yes
C(56) C(56) 1.022 4_455 yes
C(56) C(57) 1.395 . yes
C(56) C(57) 0.421 4_455 yes
C(56) C(58) 1.509 4_455 yes
C(57) C(57) 1.731 4_455 yes
C(57) C(58) 1.395 . yes
C(58) C(59) 1.395 . yes
C(58) C(61) 1.154 4_455 yes
C(59) C(60) 1.395 . yes
C(59) C(60) 1.4844(1) 4_455 yes
C(59) C(61) 1.573 4_455 yes
C(60) C(60) 0.9767(1) 4_455 yes

loop_
_geom_contact_atom_site_label_1
_geom_contact_atom_site_label_2
_geom_contact_distance
_geom_contact_site_symmetry_2
O(2) C(32) 3.32(1) 4_555
C(42) C(59) 3.29(1) .

loop_
_geom_torsion_atom_site_label_1
_geom_torsion_atom_site_label_2
_geom_torsion_atom_site_label_3
_geom_torsion_atom_site_label_4
_geom_torsion
_geom_torsion_site_symmetry_2
_geom_torsion_site_symmetry_3
_geom_torsion_site_symmetry_4
_geom_torsion_publ_flag
Ir(1) S(1) Ir(2) Cl(2) 170.61(9) . . . yes
Ir(1) S(1) Ir(2) S(2) 2.70(9) . . . yes
Ir(1) S(1) Ir(2) P(2) -56(1) . . . yes
Ir(1) S(1) Ir(2) C(15) 86.3(3) . . . yes
Ir(1) S(1) Ir(2) C(18) -92.3(3) . . . yes
Ir(1) S(1) C(1) C(2) -14.6(8) . . . yes
Ir(1) S(1) C(1) C(6) 163.7(8) . . . yes
Ir(1) S(2) Ir(2) Cl(2) -75.1(4) . . . yes
Ir(1) S(2) Ir(2) S(1) -2.59(9) . . . yes
Ir(1) S(2) Ir(2) P(2) 173.12(9) . . . yes
Ir(1) S(2) Ir(2) C(15) -95.5(3) . . . yes
Ir(1) S(2) Ir(2) C(18) 81.3(3) . . . yes
Ir(1) S(2) C(9) C(10) 85.4(7) . . . yes
Ir(1) S(2) C(9) C(14) -96.4(8) . . . yes
Ir(1) P(1) C(19) C(20) 96.4(9) . . . yes
Ir(1) P(1) C(19) C(24) -79.4(8) . . . yes
Ir(1) P(1) C(25) C(26) 149.5(8) . . . yes
Ir(1) P(1) C(25) C(30) -30(1) . . . yes
Ir(1) P(1) C(31) C(32) -45.8(9) . . . yes
Ir(1) P(1) C(31) C(36) 140.6(8) . . . yes
Ir(1) C(7) C(2) C(1) 17(1) . . . yes
Ir(1) C(7) C(2) C(3) -163.4(8) . . . yes
Ir(2) S(1) Ir(1) Cl(1) -64.9(4) . . . yes
Ir(2) S(1) Ir(1) S(2) -2.57(9) . . . yes
Ir(2) S(1) Ir(1) P(1) 173.88(9) . . . yes
Ir(2) S(1) Ir(1) C(7) -95.6(3) . . . yes
Ir(2) S(1) Ir(1) C(17) 81.2(3) . . . yes
Ir(2) S(1) C(1) C(2) 86.4(8) . . . yes
Ir(2) S(1) C(1) C(6) -95.3(8) . . . yes
Ir(2) S(2) Ir(1) Cl(1) 171.19(10) . . . yes
Ir(2) S(2) Ir(1) S(1) 2.73(9) . . . yes
Ir(2) S(2) Ir(1) P(1) -125(1) . . . yes
Ir(2) S(2) Ir(1) C(7) 85.7(3) . . . yes
Ir(2) S(2) Ir(1) C(17) -91.0(3) . . . yes
Ir(2) S(2) C(9) C(10) -16.4(8) . . . yes
Ir(2) S(2) C(9) C(14) 161.8(8) . . . yes
Ir(2) P(2) C(37) C(38) -41.0(9) . . . yes
Ir(2) P(2) C(37) C(42) 143.2(9) . . . yes
Ir(2) P(2) C(43) C(44) -81(1) . . . yes
Ir(2) P(2) C(43) C(48) 90.5(10) . . . yes
Ir(2) P(2) C(49) C(50) -10(1) . . . yes
Ir(2) P(2) C(49) C(54) 170.3(8) . . . yes
Ir(2) C(15) C(10) C(9) 11(1) . . . yes
Ir(2) C(15) C(10) C(11) -168.0(8) . . . yes
Cl(1) Ir(1) S(1) C(1) 48.3(5) . . . yes
Cl(1) Ir(1) S(2) C(9) 67.1(4) . . . yes
Cl(1) Ir(1) P(1) C(19) -49.5(4) . . . yes
Cl(1) Ir(1) P(1) C(25) 69.1(4) . . . yes
Cl(1) Ir(1) P(1) C(31) -174.7(4) . . . yes
Cl(1) Ir(1) C(7) C(2) 166.0(7) . . . yes
Cl(1) Ir(1) C(17) O(1) 137(11) . . . yes
Cl(2) Ir(2) S(1) C(1) 66.9(4) . . . yes
Cl(2) Ir(2) S(2) C(9) 36.9(6) . . . yes
Cl(2) Ir(2) P(2) C(37) 171.4(4) . . . yes
Cl(2) Ir(2) P(2) C(43) -64.6(4) . . . yes
Cl(2) Ir(2) P(2) C(49) 54.7(4) . . . yes
Cl(2) Ir(2) C(15) C(10) 167.8(7) . . . yes
Cl(2) Ir(2) C(18) O(2) 133(13) . . . yes
S(1) Ir(1) S(2) C(9) -101.4(4) . . . yes
S(1) Ir(1) P(1) C(19) 119.3(4) . . . yes
S(1) Ir(1) P(1) C(25) -122.0(4) . . . yes
S(1) Ir(1) P(1) C(31) -5.8(4) . . . yes
S(1) Ir(1) C(7) C(2) -20.6(6) . . . yes
S(1) Ir(1) C(17) O(1) -35(11) . . . yes
S(1) Ir(2) S(2) C(9) 109.4(3) . . . yes
S(1) Ir(2) P(2) C(37) 38(1) . . . yes
S(1) Ir(2) P(2) C(43) 162(1) . . . yes
S(1) Ir(2) P(2) C(49) -78(1) . . . yes
S(1) Ir(2) C(15) C(10) -99.4(7) . . . yes
S(1) Ir(2) C(18) O(2) 41(13) . . . yes
S(1) C(1) C(2) C(3) -178.9(8) . . . yes
S(1) C(1) C(2) C(7) 0(1) . . . yes
S(1) C(1) C(6) C(5) 178.1(8) . . . yes
S(1) C(1) C(6) C(8) -3(1) . . . yes
S(2) Ir(1) S(1) C(1) 110.6(3) . . . yes
S(2) Ir(1) P(1) C(19) -113(1) . . . yes
S(2) Ir(1) P(1) C(25) 5(1) . . . yes
S(2) Ir(1) P(1) C(31) 121(1) . . . yes
S(2) Ir(1) C(7) C(2) -103.6(7) . . . yes
S(2) Ir(1) C(17) O(1) 47(11) . . . yes
S(2) Ir(2) S(1) C(1) -101.0(4) . . . yes
S(2) Ir(2) P(2) C(37) -20.3(4) . . . yes
S(2) Ir(2) P(2) C(43) 103.7(4) . . . yes
S(2) Ir(2) P(2) C(49) -137.0(4) . . . yes
S(2) Ir(2) C(15) C(10) -16.6(6) . . . yes
S(2) Ir(2) C(18) O(2) -41(13) . . . yes
S(2) C(9) C(10) C(11) -175.5(8) . . . yes
S(2) C(9) C(10) C(15) 5(1) . . . yes
S(2) C(9) C(14) C(13) 177.4(9) . . . yes
S(2) C(9) C(14) C(16) -3(1) . . . yes
P(1) Ir(1) S(1) C(1) -73.0(3) . . . yes
P(1) Ir(1) S(2) C(9) 130(1) . . . yes
P(1) Ir(1) C(7) C(2) 78.7(7) . . . yes
P(1) Ir(1) C(17) O(1) -134(11) . . . yes
P(1) C(19) C(20) C(21) -175.6(9) . . . yes
P(1) C(19) C(24) C(23) 175.7(9) . . . yes
P(1) C(25) C(26) C(27) -177(1) . . . yes
P(1) C(25) C(30) C(29) 177.6(10) . . . yes
P(1) C(31) C(32) C(33) -171.7(8) . . . yes
P(1) C(31) C(36) C(35) 172.3(9) . . . yes
P(2) Ir(2) S(1) C(1) -159(1) . . . yes
P(2) Ir(2) S(2) C(9) -74.9(3) . . . yes
P(2) Ir(2) C(15) C(10) 77.6(7) . . . yes
P(2) Ir(2) C(18) O(2) -135(13) . . . yes
P(2) C(37) C(38) C(39) -177.9(9) . . . yes
P(2) C(37) C(42) C(41) 178.4(10) . . . yes
P(2) C(43) C(44) C(45) 173.5(10) . . . yes
P(2) C(43) C(48) C(47) -176(1) . . . yes
P(2) C(49) C(50) C(51) -179.4(9) . . . yes
P(2) C(49) C(54) C(53) -179(1) . . . yes
O(1) C(17) Ir(1) C(7) 5(15) . . . yes
O(2) C(18) Ir(2) C(15) 18(17) . . . yes
C(1) S(1) Ir(1) C(7) 17.6(4) . . . yes
C(1) S(1) Ir(1) C(17) -165.6(4) . . . yes
C(1) S(1) Ir(2) C(15) -17.5(5) . . . yes
C(1) S(1) Ir(2) C(18) 164.0(5) . . . yes
C(1) C(2) C(3) C(4) 0(1) . . . yes
C(1) C(6) C(5) C(4) 1(1) . . . yes
C(2) C(1) C(6) C(5) -3(1) . . . yes
C(2) C(1) C(6) C(8) 174(1) . . . yes
C(2) C(3) C(4) C(5) -1(1) . . . yes
C(2) C(7) Ir(1) C(17) -61(4) . . . yes
C(3) C(2) C(1) C(6) 2(1) . . . yes
C(3) C(4) C(5) C(6) 0(2) . . . yes
C(4) C(3) C(2) C(7) -178(1) . . . yes
C(4) C(5) C(6) C(8) -176(1) . . . yes
C(6) C(1) C(2) C(7) -178.2(9) . . . yes
C(7) Ir(1) S(2) C(9) -18.5(5) . . . yes
C(7) Ir(1) P(1) C(19) 35.9(5) . . . yes
C(7) Ir(1) P(1) C(25) 154.6(4) . . . yes
C(7) Ir(1) P(1) C(31) -89.2(5) . . . yes
C(9) S(2) Ir(1) C(17) 164.8(5) . . . yes
C(9) S(2) Ir(2) C(15) 16.5(4) . . . yes
C(9) S(2) Ir(2) C(18) -166.7(4) . . . yes
C(9) C(10) C(11) C(12) -2(1) . . . yes
C(9) C(14) C(13) C(12) 0(1) . . . yes
C(10) C(9) C(14) C(13) -4(1) . . . yes
C(10) C(9) C(14) C(16) 174(1) . . . yes
C(10) C(11) C(12) C(13) -2(2) . . . yes
C(10) C(15) Ir(2) C(18) -76(6) . . . yes
C(11) C(10) C(9) C(14) 6(1) . . . yes
C(11) C(12) C(13) C(14) 4(2) . . . yes
C(12) C(11) C(10) C(15) 176(1) . . . yes
C(12) C(13) C(14) C(16) -179(1) . . . yes
C(14) C(9) C(10) C(15) -172.7(9) . . . yes
C(15) Ir(2) P(2) C(37) -104.3(5) . . . yes
C(15) Ir(2) P(2) C(43) 19.7(5) . . . yes
C(15) Ir(2) P(2) C(49) 139.0(5) . . . yes
C(17) Ir(1) P(1) C(19) -147.3(5) . . . yes
C(17) Ir(1) P(1) C(25) -28.6(5) . . . yes
C(17) Ir(1) P(1) C(31) 87.6(5) . . . yes
C(18) Ir(2) P(2) C(37) 74.1(5) . . . yes
C(18) Ir(2) P(2) C(43) -162.0(5) . . . yes
C(18) Ir(2) P(2) C(49) -42.7(5) . . . yes
C(19) P(1) C(25) C(26) -86.2(10) . . . yes
C(19) P(1) C(25) C(30) 93.9(10) . . . yes
C(19) P(1) C(31) C(32) -174.8(8) . . . yes
C(19) P(1) C(31) C(36) 11(1) . . . yes
C(19) C(20) C(21) C(22) -1(2) . . . yes
C(19) C(24) C(23) C(22) 1(1) . . . yes
C(20) C(19) P(1) C(25) -26(1) . . . yes
C(20) C(19) P(1) C(31) -132.9(9) . . . yes
C(20) C(19) C(24) C(23) 0(1) . . . yes
C(20) C(21) C(22) C(23) 3(2) . . . yes
C(21) C(20) C(19) C(24) 0(1) . . . yes
C(21) C(22) C(23) C(24) -3(2) . . . yes
C(24) C(19) P(1) C(25) 157.5(8) . . . yes
C(24) C(19) P(1) C(31) 51.3(9) . . . yes
C(25) P(1) C(31) C(32) 76.6(8) . . . yes
C(25) P(1) C(31) C(36) -97.0(9) . . . yes
C(25) C(26) C(27) C(28) -1(2) . . . yes
C(25) C(30) C(29) C(28) 0(2) . . . yes
C(26) C(25) P(1) C(31) 23(1) . . . yes
C(26) C(25) C(30) C(29) -2(1) . . . yes
C(26) C(27) C(28) C(29) 0(2) . . . yes
C(27) C(26) C(25) C(30) 2(1) . . . yes
C(27) C(28) C(29) C(30) 0(2) . . . yes
C(30) C(25) P(1) C(31) -156.0(9) . . . yes
C(31) C(32) C(33) C(34) -2(1) . . . yes
C(31) C(36) C(35) C(34) 0(1) . . . yes
C(32) C(31) C(36) C(35) -1(1) . . . yes
C(32) C(33) C(34) C(35) 1(1) . . . yes
C(33) C(32) C(31) C(36) 2(1) . . . yes
C(33) C(34) C(35) C(36) -1(2) . . . yes
C(37) P(2) C(43) C(44) 46(1) . . . yes
C(37) P(2) C(43) C(48) -141.5(9) . . . yes
C(37) P(2) C(49) C(50) -134.4(10) . . . yes
C(37) P(2) C(49) C(54) 46.1(10) . . . yes
C(37) C(38) C(39) C(40) 0(1) . . . yes
C(37) C(42) C(41) C(40) -1(2) . . . yes
C(38) C(37) P(2) C(43) -168.7(8) . . . yes
C(38) C(37) P(2) C(49) 83.3(9) . . . yes
C(38) C(37) C(42) C(41) 2(1) . . . yes
C(38) C(39) C(40) C(41) 0(2) . . . yes
C(39) C(38) C(37) C(42) -1(1) . . . yes
C(39) C(40) C(41) C(42) 0(2) . . . yes
C(42) C(37) P(2) C(43) 15(1) . . . yes
C(42) C(37) P(2) C(49) -92(1) . . . yes
C(43) P(2) C(49) C(50) 114.9(10) . . . yes
C(43) P(2) C(49) C(54) -64.6(10) . . . yes
C(43) C(44) C(45) C(46) 0(2) . . . yes
C(43) C(48) C(47) C(46) 5(2) . . . yes
C(44) C(43) P(2) C(49) 152.6(10) . . . yes
C(44) C(43) C(48) C(47) -3(1) . . . yes
C(44) C(45) C(46) C(47) 1(2) . . . yes
C(45) C(44) C(43) C(48) 1(1) . . . yes
C(45) C(46) C(47) C(48) -4(2) . . . yes
C(48) C(43) P(2) C(49) -35(1) . . . yes
C(49) C(50) C(51) C(52) 0(1) . . . yes
C(49) C(54) C(53) C(52) -1(2) . . . yes
C(50) C(49) C(54) C(53) 0(1) . . . yes
C(50) C(51) C(52) C(53) -1(2) . . . yes
C(51) C(50) C(49) C(54) 0(1) . . . yes
C(51) C(52) C(53) C(54) 2(2) . . . yes
C(55) C(56) C(56) C(55) 19.874(3) . 4_455 4_455 yes
C(55) C(56) C(56) C(57) -164.947(2) . 4_455 . yes
C(55) C(56) C(56) C(57) -175.1794(7) . 4_455 4_455 yes
C(55) C(56) C(56) C(58) -7.777(1) . 4_455 . yes
C(55) C(56) C(57) C(56) 16.261(2) . . 4_455 yes
C(55) C(56) C(57) C(57) -171.991(1) . . 4_455 yes
C(55) C(56) C(57) C(58) 0.0 . . . yes
C(55) C(56) C(57) C(56) 175.4056(7) . 4_455 4_455 yes
C(55) C(56) C(57) C(57) 172.924(1) . 4_455 . yes
C(55) C(56) C(57) C(58) -18.752(3) . 4_455 4_455 yes
C(55) C(56) C(58) C(57) 150.416(3) . 4_455 4_455 yes
C(55) C(56) C(58) C(59) -35.307(4) . 4_455 4_455 yes
C(55) C(56) C(58) C(61) 49.426(3) . 4_455 . yes
C(55) C(57) C(56) C(56) -175.4056(7) 4_455 . 4_455 yes
C(55) C(57) C(56) C(57) -172.924(1) 4_455 . . yes
C(55) C(57) C(56) C(58) 18.752(3) 4_455 . 4_455 yes
C(55) C(57) C(56) C(56) 4.0965(6) 4_455 4_455 . yes
C(55) C(57) C(56) C(57) -167.652(2) 4_455 4_455 . yes
C(55) C(57) C(56) C(58) -12.474(2) 4_455 4_455 . yes
C(55) C(57) C(57) C(55) 18.689(3) 4_455 . 4_455 yes
C(55) C(57) C(57) C(56) 6.3183(9) 4_455 . . yes
C(55) C(57) C(57) C(56) 12.371(2) 4_455 . 4_455 yes
C(55) C(57) C(57) C(58) -2.6453(4) 4_455 . . yes
C(55) C(57) C(58) C(56) -26.958(3) 4_455 4_455 . yes
C(55) C(57) C(58) C(59) -33.372(4) 4_455 4_455 4_455 yes
C(55) C(57) C(58) C(61) 75.333(7) 4_455 4_455 . yes
C(55) C(58) C(56) C(56) 42.790(5) 4_455 . 4_455 yes
C(55) C(58) C(56) C(57) 47.399(6) 4_455 . . yes
C(55) C(58) C(56) C(57) -150.416(3) 4_455 . 4_455 yes
C(55) C(58) C(57) C(56) 26.958(3) 4_455 4_455 . yes
C(55) C(58) C(57) C(56) 33.372(4) 4_455 4_455 4_455 yes
C(55) C(58) C(57) C(57) 35.046(4) 4_455 4_455 . yes
C(55) C(58) C(59) C(60) -1.2334(1) 4_455 4_455 . yes
C(55) C(58) C(59) C(60) -42.546(2) 4_455 4_455 4_455 yes
C(55) C(58) C(59) C(61) 103.284(7) 4_455 4_455 . yes
C(55) C(58) C(61) C(59) -50.815(6) 4_455 . 4_455 yes
C(55) C(59) C(58) C(56) 40.721(2) 4_455 4_455 . yes
C(55) C(59) C(58) C(57) 42.545(2) 4_455 4_455 4_455 yes
C(55) C(59) C(58) C(61) -103.284(7) 4_455 4_455 . yes
C(55) C(59) C(60) C(59) -89.452(4) 4_455 . . yes
C(55) C(59) C(60) C(60) -116.984(2) 4_455 . 4_455 yes
C(55) C(59) C(60) C(59) 27.115(1) 4_455 4_455 . yes
C(55) C(59) C(60) C(60) 52.862(5) 4_455 4_455 . yes
C(55) C(59) C(61) C(58) 47.911(5) 4_455 . 4_455 yes
C(55) C(60) C(55) C(56) 25.819(3) . 4_455 4_455 yes
C(55) C(60) C(55) C(57) 34.390(4) . 4_455 . yes
C(55) C(60) C(55) C(58) 109.7787(8) . 4_455 . yes
C(55) C(60) C(55) C(59) 155.361(2) . 4_455 . yes
C(55) C(60) C(55) C(60) -95.044(4) . 4_455 4_455 yes
C(55) C(60) C(55) C(61) 169.568(1) . 4_455 4_455 yes
C(55) C(60) C(59) C(58) 0.0 . . . yes
C(55) C(60) C(59) C(60) -81.415(2) . . 4_455 yes
C(55) C(60) C(59) C(61) -51.688(2) . . 4_455 yes
C(55) C(60) C(59) C(58) 1.0 . 4_455 4_455 yes
C(55) C(60) C(59) C(60) 116.984(2) . 4_455 4_455 yes
C(55) C(60) C(59) C(61) -47.169(1) . 4_455 . yes
C(55) C(60) C(60) C(55) 81.501(1) . 4_455 4_455 yes
C(55) C(60) C(60) C(59) 121.0937(7) . 4_455 . yes
C(55) C(60) C(60) C(59) -39.5925(4) . 4_455 4_455 yes
C(55) C(60) C(55) C(56) -18.351(3) 4_455 4_455 4_455 yes
C(55) C(60) C(55) C(57) -20.436(3) 4_455 4_455 . yes
C(55) C(60) C(55) C(58) 105.669(6) 4_455 4_455 . yes
C(55) C(60) C(55) C(59) 108.640(6) 4_455 4_455 . yes
C(55) C(60) C(55) C(60) 54.5789(1) 4_455 4_455 . yes
C(55) C(60) C(55) C(61) 161.647(3) 4_455 4_455 4_455 yes
C(55) C(60) C(59) C(58) -70.947(4) 4_455 . . yes
C(55) C(60) C(59) C(60) 45.062(2) 4_455 . . yes
C(55) C(60) C(59) C(61) -119.090(3) 4_455 . 4_455 yes
C(55) C(60) C(59) C(58) 28.552(2) 4_455 4_455 4_455 yes
C(55) C(60) C(59) C(60) -52.862(5) 4_455 4_455 . yes
C(55) C(60) C(59) C(61) -23.1357(9) 4_455 4_455 . yes
C(55) C(60) C(60) C(55) -81.501(1) 4_455 . 4_455 yes
C(55) C(60) C(60) C(59) -121.0937(7) 4_455 . . yes
C(55) C(60) C(60) C(59) 39.5925(4) 4_455 . 4_455 yes
C(55) C(61) C(58) C(56) -43.065(3) . 4_455 . yes
C(55) C(61) C(58) C(57) -71.280(6) . 4_455 4_455 yes
C(55) C(61) C(58) C(59) 50.815(6) . 4_455 4_455 yes
C(55) C(61) C(59) C(58) -47.911(5) . 4_455 4_455 yes
C(55) C(61) C(59) C(60) 45.047(3) . 4_455 . yes
C(55) C(61) C(59) C(60) 25.0772(5) . 4_455 4_455 yes
C(56) C(55) C(57) C(57) -3.8185(6) . 4_455 . yes
C(56) C(55) C(57) C(58) 149.658(3) . 4_455 4_455 yes
C(56) C(55) C(58) C(57) -8.0184(8) . 4_455 4_455 yes
C(56) C(55) C(58) C(59) 135.231(3) . 4_455 4_455 yes
C(56) C(55) C(58) C(61) -154.264(2) . 4_455 . yes
C(56) C(55) C(59) C(58) -64.710(4) . 4_455 4_455 yes
C(56) C(55) C(59) C(60) 113.971(4) . 4_455 . yes
C(56) C(55) C(59) C(60) 79.263(2) . 4_455 4_455 yes
C(56) C(55) C(59) C(61) -113.2436(9) . 4_455 . yes
C(56) C(55) C(60) C(59) 0.0 . . . yes
C(56) C(55) C(60) C(59) -126.991(4) . . 4_455 yes
C(56) C(55) C(60) C(60) -72.930(3) . . 4_455 yes
C(56) C(55) C(60) C(59) 69.036(5) . 4_455 . yes
C(56) C(55) C(60) C(59) -129.541(6) . 4_455 4_455 yes
C(56) C(55) C(60) C(60) 120.8637(6) . 4_455 . yes
C(56) C(55) C(61) C(58) 29.163(2) . . 4_455 yes
C(56) C(55) C(61) C(59) 126.567(6) . . 4_455 yes
C(56) C(56) C(55) C(57) 177.3458(4) 4_455 4_455 . yes
C(56) C(56) C(55) C(58) -155.137(3) 4_455 4_455 . yes
C(56) C(56) C(55) C(59) -87.863(3) 4_455 4_455 . yes
C(56) C(56) C(55) C(60) -31.795(4) 4_455 4_455 . yes
C(56) C(56) C(55) C(60) 2.7984(4) 4_455 4_455 4_455 yes
C(56) C(56) C(55) C(61) -177.2001(4) 4_455 4_455 4_455 yes
C(56) C(56) C(57) C(57) -2.4812(4) 4_455 . 4_455 yes
C(56) C(56) C(57) C(58) 165.842(2) 4_455 . . yes
C(56) C(56) C(57) C(57) 171.748(1) 4_455 4_455 . yes
C(56) C(56) C(57) C(58) -16.261(2) 4_455 4_455 4_455 yes
C(56) C(56) C(58) C(57) -166.794(2) 4_455 . . yes
C(56) C(56) C(58) C(59) 7.483(1) 4_455 . . yes
C(56) C(56) C(58) C(61) 92.216(3) 4_455 . 4_455 yes
C(56) C(57) C(55) C(58) -151.478(3) . 4_455 . yes
C(56) C(57) C(55) C(59) -100.4461(6) . 4_455 . yes
C(56) C(57) C(55) C(60) -34.201(5) . 4_455 . yes
C(56) C(57) C(55) C(60) 4.9203(7) . 4_455 4_455 yes
C(56) C(57) C(55) C(61) -176.9427(4) . 4_455 4_455 yes
C(56) C(57) C(56) C(57) 2.4812(4) . 4_455 4_455 yes
C(56) C(57) C(56) C(58) -165.842(2) . 4_455 . yes
C(56) C(57) C(57) C(56) -6.0526(9) . 4_455 4_455 yes
C(56) C(57) C(57) C(58) -15.016(2) . 4_455 4_455 yes
C(56) C(57) C(58) C(59) 0.0 . . . yes
C(56) C(57) C(58) C(61) 108.704(3) . . 4_455 yes
C(56) C(57) C(55) C(58) -149.658(3) 4_455 . 4_455 yes
C(56) C(57) C(55) C(59) -98.6262(4) 4_455 . 4_455 yes
C(56) C(57) C(55) C(60) 6.740(1) 4_455 . . yes
C(56) C(57) C(55) C(60) -32.381(4) 4_455 . 4_455 yes
C(56) C(57) C(55) C(61) -175.1227(7) 4_455 . . yes
C(56) C(57) C(56) C(57) -171.748(1) 4_455 4_455 . yes
C(56) C(57) C(56) C(58) -16.570(2) 4_455 4_455 . yes
C(56) C(57) C(57) C(56) 6.0526(9) 4_455 . 4_455 yes
C(56) C(57) C(57) C(58) -8.964(1) 4_455 . . yes
C(56) C(57) C(58) C(59) -6.4139(9) 4_455 4_455 4_455 yes
C(56) C(57) C(58) C(61) 102.290(4) 4_455 4_455 . yes
C(56) C(58) C(55) C(57) 8.0184(8) 4_455 . 4_455 yes
C(56) C(58) C(55) C(59) -135.231(3) 4_455 . 4_455 yes
C(56) C(58) C(55) C(60) -132.391(3) 4_455 . . yes
C(56) C(58) C(55) C(60) -99.3038(5) 4_455 . 4_455 yes
C(56) C(58) C(55) C(61) 154.264(2) 4_455 . . yes
C(56) C(58) C(57) C(57) 8.088(1) 4_455 4_455 . yes
C(56) C(58) C(59) C(60) 39.487(2) 4_455 4_455 . yes
C(56) C(58) C(59) C(60) -1.8249(2) 4_455 4_455 4_455 yes
C(56) C(58) C(59) C(61) 144.005(5) 4_455 4_455 . yes
C(56) C(58) C(61) C(59) -93.880(3) 4_455 . 4_455 yes
C(57) C(55) C(56) C(58) -27.518(3) 4_455 4_455 . yes
C(57) C(55) C(58) C(59) 143.249(2) 4_455 . . yes
C(57) C(55) C(58) C(61) -146.246(3) 4_455 . 4_455 yes
C(57) C(55) C(59) C(58) -44.192(2) 4_455 . . yes
C(57) C(55) C(59) C(60) 99.7806(2) 4_455 . . yes
C(57) C(55) C(59) C(60) 134.489(2) 4_455 . 4_455 yes
C(57) C(55) C(59) C(61) -92.7256(9) 4_455 . 4_455 yes
C(57) C(55) C(60) C(59) -120.971(7) 4_455 . . yes
C(57) C(55) C(60) C(59) 77.606(6) 4_455 . 4_455 yes
C(57) C(55) C(60) C(60) 129.4340(4) 4_455 . 4_455 yes
C(57) C(55) C(60) C(59) -129.076(4) 4_455 4_455 . yes
C(57) C(55) C(60) C(59) -2.0839(3) 4_455 4_455 4_455 yes
C(57) C(55) C(60) C(60) -75.015(3) 4_455 4_455 . yes
C(57) C(55) C(61) C(58) 30.672(3) 4_455 4_455 . yes
C(57) C(55) C(61) C(59) 128.077(6) 4_455 4_455 . yes
C(57) C(56) C(55) C(58) -157.935(2) . . 4_455 yes
C(57) C(56) C(55) C(59) -90.662(4) . . 4_455 yes
C(57) C(56) C(55) C(60) 0.0 . . . yes
C(57) C(56) C(55) C(60) -34.593(5) . . 4_455 yes
C(57) C(56) C(55) C(61) -180.0 . . . yes
C(57) C(56) C(56) C(57) -10.232(2) . 4_455 4_455 yes
C(57) C(56) C(56) C(58) 157.171(3) . 4_455 . yes
C(57) C(56) C(57) C(56) 2.4812(4) . 4_455 4_455 yes
C(57) C(56) C(57) C(58) 168.324(2) . 4_455 4_455 yes
C(57) C(56) C(58) C(59) 12.092(2) . 4_455 4_455 yes
C(57) C(56) C(58) C(61) 96.825(3) . 4_455 . yes
C(57) C(56) C(55) C(58) 27.518(3) 4_455 4_455 . yes
C(57) C(56) C(55) C(59) 94.791(3) 4_455 4_455 . yes
C(57) C(56) C(55) C(60) 150.860(4) 4_455 4_455 . yes
C(57) C(56) C(55) C(60) -174.5474(8) 4_455 4_455 4_455 yes
C(57) C(56) C(55) C(61) 5.4541(8) 4_455 4_455 4_455 yes
C(57) C(56) C(56) C(57) 10.232(2) 4_455 . 4_455 yes
C(57) C(56) C(56) C(58) 167.403(2) 4_455 . 4_455 yes
C(57) C(56) C(57) C(56) -171.748(1) 4_455 4_455 . yes
C(57) C(56) C(57) C(58) 171.991(1) 4_455 4_455 4_455 yes
C(57) C(56) C(58) C(59) 174.2769(8) 4_455 . . yes
C(57) C(56) C(58) C(61) -100.9903(7) 4_455 . 4_455 yes
C(57) C(57) C(55) C(58) -153.476(3) 4_455 . 4_455 yes
C(57) C(57) C(55) C(59) -102.4447(9) 4_455 . 4_455 yes
C(57) C(57) C(55) C(60) 2.9217(4) 4_455 . . yes
C(57) C(57) C(55) C(60) -36.200(5) 4_455 . 4_455 yes
C(57) C(57) C(55) C(61) -178.9412(2) 4_455 . . yes
C(57) C(57) C(56) C(58) -168.324(2) 4_455 . 4_455 yes
C(57) C(57) C(56) C(58) 155.178(3) 4_455 4_455 . yes
C(57) C(57) C(58) C(59) 1.6744(2) 4_455 4_455 4_455 yes
C(57) C(57) C(58) C(61) 110.379(3) 4_455 4_455 . yes
C(57) C(58) C(55) C(59) -143.249(2) . 4_455 . yes
C(57) C(58) C(55) C(60) -107.3223(3) . 4_455 . yes
C(57) C(58) C(55) C(60) -140.409(2) . 4_455 4_455 yes
C(57) C(58) C(55) C(61) 146.246(3) . 4_455 4_455 yes
C(57) C(58) C(59) C(60) 0.0 . . . yes
C(57) C(58) C(59) C(60) 41.312(2) . . 4_455 yes
C(57) C(58) C(59) C(61) 145.830(5) . . 4_455 yes
C(57) C(58) C(61) C(59) -122.0953(8) . 4_455 . yes
C(58) C(55) C(59) C(60) 143.972(2) 4_455 . . yes
C(58) C(55) C(59) C(60) 178.7 4_455 . 4_455 yes
C(58) C(55) C(59) C(61) -48.534(3) 4_455 . 4_455 yes
C(58) C(55) C(60) C(59) -45.582(3) 4_455 . . yes
C(58) C(55) C(60) C(59) 152.995(3) 4_455 . 4_455 yes
C(58) C(55) C(60) C(60) -155.177(3) 4_455 . 4_455 yes
C(58) C(55) C(60) C(59) -2.9711(2) 4_455 4_455 . yes
C(58) C(55) C(60) C(59) 124.021(4) 4_455 4_455 4_455 yes
C(58) C(55) C(60) C(60) 51.090(6) 4_455 4_455 . yes
C(58) C(55) C(61) C(59) 97.404(8) 4_455 4_455 . yes
C(58) C(56) C(55) C(59) 67.274(6) 4_455 4_455 . yes
C(58) C(56) C(55) C(60) 123.342(7) 4_455 4_455 . yes
C(58) C(56) C(55) C(60) 157.935(2) 4_455 4_455 4_455 yes
C(58) C(56) C(55) C(61) -22.064(2) 4_455 4_455 4_455 yes
C(58) C(56) C(56) C(58) -35.427(5) 4_455 . 4_455 yes
C(58) C(57) C(55) C(59) 51.032(4) . 4_455 . yes
C(58) C(57) C(55) C(60) 117.276(8) . 4_455 . yes
C(58) C(57) C(55) C(60) 156.398(2) . 4_455 4_455 yes
C(58) C(57) C(55) C(61) -25.465(3) . 4_455 4_455 yes
C(58) C(57) C(57) C(58) -23.980(3) . 4_455 4_455 yes
C(58) C(59) C(55) C(60) -143.972(2) . 4_455 . yes
C(58) C(59) C(55) C(60) -178.7 . 4_455 4_455 yes
C(58) C(59) C(55) C(61) 48.534(3) . 4_455 4_455 yes
C(58) C(59) C(60) C(59) 55.668(1) . . 4_455 yes
C(58) C(59) C(60) C(60) 81.414(2) . . 4_455 yes
C(58) C(59) C(60) C(59) -88.477(4) . 4_455 4_455 yes
C(58) C(59) C(60) C(60) -116.009(2) . 4_455 . yes
C(58) C(61) C(55) C(59) -97.404(8) 4_455 4_455 . yes
C(58) C(61) C(55) C(60) -109.650(8) 4_455 4_455 . yes
C(58) C(61) C(55) C(60) -150.836(2) 4_455 4_455 4_455 yes
C(58) C(61) C(59) C(60) 72.988(4) 4_455 . . yes
C(58) C(61) C(59) C(60) 92.957(2) 4_455 . 4_455 yes
C(59) C(55) C(58) C(61) 70.505(5) 4_455 . 4_455 yes
C(59) C(55) C(60) C(60) -109.595(6) 4_455 . 4_455 yes
C(59) C(55) C(60) C(60) 54.061(6) 4_455 4_455 . yes
C(59) C(58) C(55) C(60) 35.927(2) . 4_455 . yes
C(59) C(58) C(55) C(60) 2.8 . 4_455 4_455 yes
C(59) C(58) C(55) C(61) -70.505(5) . 4_455 4_455 yes
C(59) C(60) C(55) C(60) 72.931(3) . . 4_455 yes
C(59) C(60) C(55) C(61) 180.0 . . . yes
C(59) C(60) C(55) C(60) 109.595(6) . 4_455 4_455 yes
C(59) C(60) C(55) C(61) 14.2077(9) . 4_455 4_455 yes
C(59) C(60) C(59) C(60) 27.532(1) . 4_455 4_455 yes
C(59) C(60) C(59) C(61) -136.620(2) . 4_455 . yes
C(59) C(60) C(60) C(59) -160.6863(4) . 4_455 4_455 yes
C(59) C(60) C(55) C(60) -51.827(6) 4_455 . . yes
C(59) C(60) C(55) C(61) -147.2150(8) 4_455 . . yes
C(59) C(60) C(55) C(60) -54.061(6) 4_455 4_455 . yes
C(59) C(60) C(55) C(61) 53.007(4) 4_455 4_455 4_455 yes
C(59) C(60) C(59) C(60) -25.747(4) 4_455 4_455 . yes
C(59) C(60) C(59) C(61) 3.9794(4) 4_455 4_455 . yes
C(59) C(60) C(60) C(59) 160.6863(4) 4_455 . 4_455 yes
C(59) C(61) C(55) C(60) -12.2457(6) 4_455 4_455 . yes
C(59) C(61) C(55) C(60) -53.432(6) 4_455 4_455 4_455 yes
C(60) C(55) C(58) C(61) 73.345(5) . 4_455 . yes
C(60) C(55) C(59) C(61) 132.786(3) . 4_455 . yes
C(60) C(55) C(60) C(55) -95.044(4) . 4_455 4_455 yes
C(60) C(55) C(58) C(61) 106.432(3) 4_455 . 4_455 yes
C(60) C(55) C(59) C(61) 167.494(1) 4_455 . 4_455 yes
C(60) C(55) C(60) C(55) 54.5789(1) 4_455 4_455 . yes
C(60) C(59) C(55) C(61) -167.494(1) . 4_455 4_455 yes
C(60) C(59) C(58) C(61) -145.830(5) . . 4_455 yes
C(60) C(59) C(60) C(59) 27.532(1) . 4_455 4_455 yes
C(60) C(59) C(55) C(61) -132.786(3) 4_455 . . yes
C(60) C(59) C(58) C(61) -104.518(7) 4_455 4_455 . yes
C(60) C(59) C(60) C(59) -25.747(4) 4_455 4_455 . yes
C(60) C(60) C(55) C(61) -95.387(5) 4_455 . . yes
C(60) C(60) C(55) C(61) 107.068(3) 4_455 4_455 4_455 yes
C(60) C(60) C(59) C(61) -164.152(1) 4_455 . 4_455 yes
C(60) C(60) C(59) C(61) 29.726(4) 4_455 4_455 . yes
C(60) C(60) C(59) C(61) 29.726(4) 4_455 4_455 . yes
